data_7236582
loop_
_publ_author_name
'Cheng, Fujun'
'Li, Qianqian'
'Duan, Jingui'
'Hosono, Nobuhiko'
'Noro, Shin-ichiro'
'Krishna, Rajamani'
'Lyu, Hongliang'
'Kusaka, Shinpei'
'Jin, Wanqin'
'Kitagawa, Susumu'

_publ_section_title
;
 Fine-tuning optimal porous coordination polymers using functional alkyl
 groups for CH4 purification
;
_journal_issue 34
_journal_name_full 'Journal of Materials Chemistry A'
_journal_page_first 17874
_journal_paper_doi 10.1039/C7TA02760E
_journal_volume 5
_journal_year 2017
_chemical_formula_sum 'C11 H6 Cu N2 O4'
_chemical_formula_weight 293.72
_space_group_crystal_system monoclinic
_space_group_IT_number 14
_space_group_name_Hall '-P 2ybc'
_space_group_name_H-M_alt 'P 1 21/c 1'
_atom_sites_solution_hydrogens geom
_audit_creation_method SHELXL-2013
_audit_update_record
;
2017-02-17 deposited with the CCDC.
2017-07-05 downloaded from the CCDC.
;
_cell_angle_alpha 90
_cell_angle_beta 109.594(8)
_cell_angle_gamma 90
_cell_formula_units_Z 4
_cell_length_a 10.830(7)
_cell_length_b 11.889(8)
_cell_length_c 14.559(9)
_cell_measurement_reflns_used 2042
_cell_measurement_temperature 293(2)
_cell_measurement_theta_max 24.43
_cell_measurement_theta_min 2.27
_cell_volume 1766(2)
_computing_structure_refinement 'SHELXL-2013 (Sheldrick, 2013)'
_diffrn_ambient_temperature 293(2)
_diffrn_measured_fraction_theta_full 0.838
_diffrn_measured_fraction_theta_max 0.854
_diffrn_measurement_device_type 'CCD area detector'
_diffrn_measurement_method 'phi and omega scans'
_diffrn_radiation_type MoK\a
_diffrn_radiation_wavelength 0.71073
_diffrn_reflns_av_R_equivalents 0.0978
_diffrn_reflns_av_unetI/netI 0.1455
_diffrn_reflns_Laue_measured_fraction_full 0.838
_diffrn_reflns_Laue_measured_fraction_max 0.854
_diffrn_reflns_limit_h_max 12
_diffrn_reflns_limit_h_min -12
_diffrn_reflns_limit_k_max 14
_diffrn_reflns_limit_k_min -14
_diffrn_reflns_limit_l_max 17
_diffrn_reflns_limit_l_min -16
_diffrn_reflns_number 9851
_diffrn_reflns_point_group_measured_fraction_full 0.838
_diffrn_reflns_point_group_measured_fraction_max 0.854
_diffrn_reflns_theta_full 25.242
_diffrn_reflns_theta_max 25.043
_diffrn_reflns_theta_min 1.996
_exptl_absorpt_coefficient_mu 1.241
_exptl_crystal_colour green
_exptl_crystal_density_diffrn 1.105
_exptl_crystal_description block
_exptl_crystal_F_000 588
_exptl_crystal_size_max 0.070
_exptl_crystal_size_mid 0.060
_exptl_crystal_size_min 0.060
_refine_diff_density_max 1.673
_refine_diff_density_min -0.930
_refine_diff_density_rms 0.179
_refine_ls_extinction_method none
_refine_ls_goodness_of_fit_ref 1.010
_refine_ls_hydrogen_treatment constr
_refine_ls_matrix_type full
_refine_ls_number_parameters 163
_refine_ls_number_reflns 2672
_refine_ls_number_restraints 261
_refine_ls_restrained_S_all 0.992
_refine_ls_R_factor_all 0.1227
_refine_ls_R_factor_gt 0.0899
_refine_ls_shift/su_max 0.000
_refine_ls_shift/su_mean 0.000
_refine_ls_structure_factor_coef Fsqd
_refine_ls_weighting_details
;
 w=1/[\s^2^(Fo^2^)+(0.1509P)^2^]
 where P=(Fo^2^+2Fc^2^)/3
;
_refine_ls_weighting_scheme calc
_refine_ls_wR_factor_gt 0.2465
_refine_ls_wR_factor_ref 0.2592
_reflns_Friedel_coverage 0.000
_reflns_number_gt 1627
_reflns_number_total 2672
_reflns_threshold_expression 'I > 2\s(I)'
_cod_data_source_file c7ta02760e2.cif
_cod_data_source_block as
_cod_original_cell_volume 1766.0(19)
_cod_original_sg_symbol_H-M 'P 21/c'
_cod_database_code 7236582
_shelx_space_group_comment
;
The symmetry employed for this shelxl refinement is uniquely defined
by the following loop, which should always be used as a source of
symmetry information in preference to the above space-group names.
They are only intended as comments.
;
_shelx_estimated_absorpt_t_min 0.918
_shelx_estimated_absorpt_t_max 0.929
_platon_squeeze_void_probe_radius 1.20
_shelxl_version_number 2013-2

loop_
_space_group_symop_operation_xyz
'x, y, z'
'-x, y+1/2, -z+1/2'
'-x, -y, -z'
'x, -y-1/2, z-1/2'

loop_
_atom_site_label
_atom_site_type_symbol
_atom_site_fract_x
_atom_site_fract_y
_atom_site_fract_z
_atom_site_U_iso_or_equiv
_atom_site_adp_type
_atom_site_occupancy
_atom_site_site_symmetry_order
_atom_site_calc_flag
_atom_site_refinement_flags_posn
_atom_site_refinement_flags_adp
C1 C 0.6202(9) 0.3862(8) 0.6495(7) 0.0295(18) Uani 1 1 d . U
C2 C 0.6903(9) 0.3144(8) 0.7337(8) 0.0328(19) Uani 1 1 d . U
C3 C 0.6266(9) 0.2488(6) 0.7824(7) 0.0182(17) Uani 1 1 d . U
H3 H 0.5356 0.2508 0.7630 0.022 Uiso 1 1 calc R U
C4 C 0.6936(9) 0.1823(8) 0.8573(8) 0.0317(19) Uani 1 1 d . U
C5 C 0.8261(9) 0.1798(8) 0.8899(8) 0.033(2) Uani 1 1 d . U
H5 H 0.8711 0.1319 0.9406 0.039 Uiso 1 1 calc R U
C6 C 0.8932(8) 0.2483(6) 0.8479(8) 0.0184(17) Uani 1 1 d . U
C7 C 0.8283(10) 0.3167(8) 0.7679(9) 0.037(2) Uani 1 1 d . U
H7 H 0.8745 0.3618 0.7385 0.045 Uiso 1 1 calc R U
C8 C 0.6165(9) 0.1104(8) 0.9092(7) 0.0254(17) Uani 1 1 d . U
C9 C 1.1154(10) 0.3381(9) 0.8946(10) 0.044(2) Uani 1 1 d . U
H9 H 1.0899 0.4123 0.8786 0.053 Uiso 1 1 calc R U
C10 C 1.1136(8) 0.1563(7) 0.9073(7) 0.0234(18) Uani 1 1 d . U
H10 H 1.0862 0.0817 0.9034 0.028 Uiso 1 1 calc R U
C11 C 1.2385(9) 0.3028(8) 0.9314(10) 0.044(2) Uani 1 1 d . U
H11 H 1.3126 0.3483 0.9505 0.053 Uiso 1 1 calc R U
Cu1 Cu 0.40048(9) 0.07457(8) 0.97527(8) 0.0174(4) Uani 1 1 d . U
N1 N 1.0311(7) 0.2486(5) 0.8839(7) 0.0196(15) Uani 1 1 d . U
N2 N 1.2377(7) 0.1899(6) 0.9362(6) 0.0256(16) Uani 1 1 d . U
O1 O 0.6741(7) 0.4722(6) 0.6356(6) 0.0382(17) Uani 1 1 d . U
O2 O 0.5062(6) 0.3495(6) 0.5962(6) 0.0388(17) Uani 1 1 d . U
O3 O 0.5115(6) 0.1445(6) 0.9050(5) 0.0301(15) Uani 1 1 d . U
O4 O 0.6755(7) 0.0240(6) 0.9499(5) 0.0354(16) Uani 1 1 d . U

loop_
_atom_site_aniso_label
_atom_site_aniso_U_11
_atom_site_aniso_U_22
_atom_site_aniso_U_33
_atom_site_aniso_U_23
_atom_site_aniso_U_13
_atom_site_aniso_U_12
C1 0.019(3) 0.038(4) 0.031(4) 0.006(3) 0.009(3) 0.003(3)
C2 0.023(3) 0.036(4) 0.039(4) 0.009(3) 0.009(3) 0.006(3)
C3 0.013(4) 0.020(4) 0.022(4) 0.005(3) 0.006(3) 0.004(3)
C4 0.023(3) 0.033(4) 0.037(4) 0.008(3) 0.007(3) -0.001(3)
C5 0.028(4) 0.034(4) 0.034(4) 0.011(3) 0.007(3) 0.001(3)
C6 0.009(3) 0.018(3) 0.028(4) 0.008(3) 0.005(3) 0.003(2)
C7 0.026(4) 0.034(4) 0.047(5) 0.014(4) 0.007(4) 0.001(3)
C8 0.020(3) 0.031(3) 0.024(4) 0.007(3) 0.006(3) 0.000(3)
C9 0.025(4) 0.027(4) 0.068(5) 0.009(4) -0.001(4) -0.006(3)
C10 0.013(3) 0.017(3) 0.035(4) 0.008(3) 0.000(3) 0.005(3)
C11 0.019(4) 0.031(4) 0.069(5) 0.011(4) -0.001(4) -0.009(3)
Cu1 0.0091(5) 0.0214(6) 0.0196(6) -0.0004(5) 0.0019(4) -0.0007(4)
N1 0.009(3) 0.017(3) 0.031(4) 0.008(2) 0.005(3) 0.002(2)
N2 0.012(3) 0.025(3) 0.036(4) 0.008(3) 0.003(3) 0.003(3)
O1 0.026(3) 0.038(3) 0.040(4) 0.013(3) -0.004(3) -0.002(3)
O2 0.022(3) 0.045(4) 0.042(4) 0.011(3) 0.001(3) 0.001(3)
O3 0.020(3) 0.039(3) 0.032(3) 0.013(3) 0.009(3) -0.005(2)
O4 0.031(3) 0.037(3) 0.039(4) 0.014(3) 0.013(3) 0.001(3)

loop_
_atom_type_symbol
_atom_type_description
_atom_type_scat_dispersion_real
_atom_type_scat_dispersion_imag
_atom_type_scat_source
C C 0.0033 0.0016 'International Tables Vol C Tables 4.2.6.8 and 6.1.1.4'
H H 0.0000 0.0000 'International Tables Vol C Tables 4.2.6.8 and 6.1.1.4'
N N 0.0061 0.0033 'International Tables Vol C Tables 4.2.6.8 and 6.1.1.4'
O O 0.0106 0.0060 'International Tables Vol C Tables 4.2.6.8 and 6.1.1.4'
Cu Cu 0.3201 1.2651 'International Tables Vol C Tables 4.2.6.8 and 6.1.1.4'

loop_
_geom_angle_atom_site_label_1
_geom_angle_atom_site_label_2
_geom_angle_atom_site_label_3
_geom_angle
_geom_angle_site_symmetry_1
_geom_angle_site_symmetry_3
O1 C1 O2 126.3(9) . .
O1 C1 C2 118.6(9) . .
O2 C1 C2 115.1(8) . .
C3 C2 C7 118.8(9) . .
C3 C2 C1 123.1(8) . .
C7 C2 C1 118.1(9) . .
C4 C3 C2 121.4(9) . .
C4 C3 H3 119.3 . .
C2 C3 H3 119.3 . .
C3 C4 C5 121.1(9) . .
C3 C4 C8 119.0(8) . .
C5 C4 C8 119.8(9) . .
C4 C5 C6 119.5(9) . .
C4 C5 H5 120.3 . .
C6 C5 H5 120.3 . .
C5 C6 C7 121.6(9) . .
C5 C6 N1 119.5(8) . .
C7 C6 N1 118.8(8) . .
C6 C7 C2 117.4(9) . .
C6 C7 H7 121.3 . .
C2 C7 H7 121.3 . .
O3 C8 O4 129.3(9) . .
O3 C8 C4 116.6(8) . .
O4 C8 C4 114.2(8) . .
C11 C9 N1 109.8(9) . .
C11 C9 H9 125.1 . .
N1 C9 H9 125.1 . .
N2 C10 N1 109.9(7) . .
N2 C10 H10 125.0 . .
N1 C10 H10 125.0 . .
C9 C11 N2 108.3(8) . .
C9 C11 H11 125.8 . .
N2 C11 H11 125.8 . .
O4 Cu1 O1 87.3(3) 3_657 2_646
O4 Cu1 O2 90.2(3) 3_657 4_566
O1 Cu1 O2 166.9(3) 2_646 4_566
O4 Cu1 O3 165.6(3) 3_657 .
O1 Cu1 O3 89.4(3) 2_646 .
O2 Cu1 O3 89.9(3) 4_566 .
O4 Cu1 N2 93.9(3) 3_657 1_455
O1 Cu1 N2 95.9(3) 2_646 1_455
O2 Cu1 N2 97.1(3) 4_566 1_455
O3 Cu1 N2 100.3(3) . 1_455
O4 Cu1 Cu1 84.6(2) 3_657 3_657
O1 Cu1 Cu1 83.3(2) 2_646 3_657
O2 Cu1 Cu1 83.6(2) 4_566 3_657
O3 Cu1 Cu1 81.1(2) . 3_657
N2 Cu1 Cu1 178.3(2) 1_455 3_657
C9 N1 C10 103.7(8) . .
C9 N1 C6 128.7(7) . .
C10 N1 C6 127.4(6) . .
C10 N2 C11 107.9(7) . .
C10 N2 Cu1 122.9(6) . 1_655
C11 N2 Cu1 129.1(6) . 1_655
C1 O1 Cu1 124.4(6) . 2_656
C1 O2 Cu1 122.3(6) . 4_565
C8 O3 Cu1 124.0(6) . .
C8 O4 Cu1 120.8(6) . 3_657

loop_
_geom_bond_atom_site_label_1
_geom_bond_atom_site_label_2
_geom_bond_distance
_geom_bond_site_symmetry_2
C1 O1 1.227(12) .
C1 O2 1.294(11) .
C1 C2 1.477(14) .
C2 C3 1.384(13) .
C2 C7 1.408(13) .
C3 C4 1.346(13) .
C3 H3 0.9300 .
C4 C5 1.352(13) .
C4 C8 1.556(13) .
C5 C6 1.364(13) .
C5 H5 0.9300 .
C6 C7 1.402(14) .
C6 N1 1.407(11) .
C7 H7 0.9300 .
C8 O3 1.189(11) .
C8 O4 1.249(11) .
C9 C11 1.328(14) .
C9 N1 1.377(12) .
C9 H9 0.9300 .
C10 N2 1.328(11) .
C10 N1 1.384(10) .
C10 H10 0.9300 .
C11 N2 1.344(13) .
C11 H11 0.9300 .
Cu1 O4 1.959(7) 3_657
Cu1 O1 1.965(7) 2_646
Cu1 O2 1.968(7) 4_566
Cu1 O3 2.002(6) .
Cu1 N2 2.154(7) 1_455
Cu1 Cu1 2.696(2) 3_657
N2 Cu1 2.154(7) 1_655
O1 Cu1 1.965(7) 2_656
O2 Cu1 1.968(7) 4_565
O4 Cu1 1.959(7) 3_657

loop_
_geom_torsion_atom_site_label_1
_geom_torsion_atom_site_label_2
_geom_torsion_atom_site_label_3
_geom_torsion_atom_site_label_4
_geom_torsion
_geom_torsion_site_symmetry_4
O1 C1 C2 C3 150.3(10) .
O2 C1 C2 C3 -30.6(14) .
O1 C1 C2 C7 -27.2(15) .
O2 C1 C2 C7 151.9(10) .
C7 C2 C3 C4 -4.3(15) .
C1 C2 C3 C4 178.3(9) .
C2 C3 C4 C5 2.3(16) .
C2 C3 C4 C8 -179.9(9) .
C3 C4 C5 C6 1.8(16) .
C8 C4 C5 C6 -176.0(9) .
C4 C5 C6 C7 -3.7(16) .
C4 C5 C6 N1 177.9(9) .
C5 C6 C7 C2 1.6(16) .
N1 C6 C7 C2 180.0(9) .
C3 C2 C7 C6 2.3(15) .
C1 C2 C7 C6 179.9(9) .
C3 C4 C8 O3 -25.6(14) .
C5 C4 C8 O3 152.2(10) .
C3 C4 C8 O4 154.5(9) .
C5 C4 C8 O4 -27.7(14) .
N1 C9 C11 N2 6.0(15) .
C11 C9 N1 C10 -6.1(14) .
C11 C9 N1 C6 179.9(11) .
N2 C10 N1 C9 4.0(12) .
N2 C10 N1 C6 178.1(9) .
C5 C6 N1 C9 -141.9(12) .
C7 C6 N1 C9 39.7(16) .
C5 C6 N1 C10 45.4(15) .
C7 C6 N1 C10 -133.0(11) .
N1 C10 N2 C11 -0.6(12) .
N1 C10 N2 Cu1 -177.9(7) 1_655
C9 C11 N2 C10 -3.3(13) .
C9 C11 N2 Cu1 173.8(9) 1_655
O2 C1 O1 Cu1 -1.6(15) 2_656
C2 C1 O1 Cu1 177.4(7) 2_656
O1 C1 O2 Cu1 3.4(15) 4_565
C2 C1 O2 Cu1 -175.7(6) 4_565
O4 C8 O3 Cu1 5.4(16) .
C4 C8 O3 Cu1 -174.5(6) .
O3 C8 O4 Cu1 -2.8(15) 3_657
C4 C8 O4 Cu1 177.0(6) 3_657

loop_
_platon_squeeze_void_nr
_platon_squeeze_void_average_x
_platon_squeeze_void_average_y
_platon_squeeze_void_average_z
_platon_squeeze_void_volume
_platon_squeeze_void_count_electrons
_platon_squeeze_void_content
1 -0.045 -0.007 0.490 952 197 ' '
